data_4309058
loop_
_publ_author_name
'Marina Porchia'
'Francesco Tisato'
'Fiorenzo Refosco'
'Cristina Bolzati'
'Mario Cavazza-Ceccato'
'Giuliano Bandoli'
'Alessandro Dolmella'

_publ_contact_author_email tisato@icis.cnr.it
_publ_contact_author_name 'Francesco Tisato'
_publ_section_title
;
New Approach to the Chemistry of Technetium(V) and Rhenium(V) Phenylimido
Complexes: Novel [M(NPh)PNP]3+ Metal Fragments (M = Tc, Re; PNP =
Aminodiphosphine) Suitable for the Synthesis of Stable Mixed-Ligand
Compounds
;
_journal_name_full 'Inorganic Chemistry'
_journal_page_first 4766
_journal_page_last 4776
_journal_paper_doi 10.1021/ic048486y
_journal_volume 44
_journal_year 2005
_chemical_formula_sum 'C36 H42 Cl N2 O4 P2 Re'
_chemical_formula_weight 850.31
_chemical_name_systematic
;
?
;
_space_group_IT_number 2
_symmetry_cell_setting triclinic
_symmetry_space_group_name_Hall '-P 1'
_symmetry_space_group_name_H-M 'P -1'
_atom_sites_solution_hydrogens geom
_atom_sites_solution_primary direct
_atom_sites_solution_secondary difmap
_audit_creation_method SHELXL-97
_cell_angle_alpha 107.01(3)
_cell_angle_beta 90.85(3)
_cell_angle_gamma 98.11(3)
_cell_formula_units_Z 4
_cell_length_a 12.733(3)
_cell_length_b 17.032(3)
_cell_length_c 18.806(4)
_cell_measurement_reflns_used 50
_cell_measurement_temperature 293(2)
_cell_measurement_theta_max 13.3
_cell_measurement_theta_min 7.6
_cell_volume 3854.2(16)
_computing_cell_refinement 'P3/P4 ver.4.27 (Nicolet, 1991)'
_computing_data_collection 'P3/P4 ver.4.27 (Nicolet, 1991)'
_computing_data_reduction 'P3/P4 ver.4.27 (Nicolet, 1991)'
_computing_molecular_graphics 'SHELXTL NT ver.5.10 (Bruker, 1999)'
_computing_publication_material 'SHELXTL NT ver.5.10 (Bruker, 1999)'
_computing_structure_refinement 'SHELXL-97 (Sheldrick, 1997)'
_computing_structure_solution 'SHELXTL NT ver.5.10 (Bruker, 1999)'
_diffrn_ambient_temperature 293(2)
_diffrn_measured_fraction_theta_full 0.989
_diffrn_measured_fraction_theta_max 0.989
_diffrn_measurement_device_type 'Nicolet R3m/V diffractometer'
_diffrn_measurement_method omega-2theta
_diffrn_radiation_monochromator graphite
_diffrn_radiation_source 'fine-focus sealed tube'
_diffrn_radiation_type MoK\a
_diffrn_radiation_wavelength 0.71073
_diffrn_reflns_av_R_equivalents 0.0000
_diffrn_reflns_av_sigmaI/netI 0.1716
_diffrn_reflns_limit_h_max 15
_diffrn_reflns_limit_h_min -15
_diffrn_reflns_limit_k_max 19
_diffrn_reflns_limit_k_min -20
_diffrn_reflns_limit_l_max 22
_diffrn_reflns_limit_l_min 0
_diffrn_reflns_number 13508
_diffrn_reflns_theta_full 25.05
_diffrn_reflns_theta_max 25.05
_diffrn_reflns_theta_min 3.64
_diffrn_standards_decay_% 'no decay'
_diffrn_standards_interval_count 200
_diffrn_standards_number 3
_exptl_absorpt_coefficient_mu 3.343
_exptl_absorpt_correction_T_max 0.823
_exptl_absorpt_correction_T_min 0.674
_exptl_absorpt_correction_type psi-scan
_exptl_absorpt_process_details
;
A.C.T. North, D.C. Phillips, F.S. Mathews, Acta Crystallogr.
Sect. A 24 (1968) p. 351.
;
_exptl_crystal_colour gray
_exptl_crystal_density_diffrn 1.465
_exptl_crystal_density_method 'not measured'
_exptl_crystal_description needles
_exptl_crystal_F_000 1712
_exptl_crystal_size_max 0.22
_exptl_crystal_size_mid 0.16
_exptl_crystal_size_min 0.12
_refine_diff_density_max 2.341
_refine_diff_density_min -1.830
_refine_diff_density_rms 0.153
_refine_ls_extinction_coef 0.00000(14)
_refine_ls_extinction_expression Fc^*^=kFc[1+0.001xFc^2^\l^3^/sin(2\q)]^-1/4^
_refine_ls_extinction_method SHELXL
_refine_ls_goodness_of_fit_ref 0.822
_refine_ls_hydrogen_treatment mixed
_refine_ls_matrix_type full
_refine_ls_number_parameters 726
_refine_ls_number_reflns 13508
_refine_ls_number_restraints 0
_refine_ls_restrained_S_all 0.822
_refine_ls_R_factor_all 0.1277
_refine_ls_R_factor_gt 0.0638
_refine_ls_shift/su_max 9.587
_refine_ls_shift/su_mean 0.014
_refine_ls_structure_factor_coef Fsqd
_refine_ls_weighting_details 'calc w=1/[\s^2^(Fo^2^)+(0.0546P)^2^+0.0000P] where P=(Fo^2^+2Fc^2^)/3'
_refine_ls_weighting_scheme calc
_refine_ls_wR_factor_gt 0.1346
_refine_ls_wR_factor_ref 0.1580
_reflns_number_gt 6521
_reflns_number_total 13508
_reflns_threshold_expression >2sigma(I)
_cod_data_source_file ic048486ysi20050518_100624_1.cif
_cod_data_source_block 8.2H2O
_cod_original_cell_volume 3854.2(13)
_cod_database_code 4309058

loop_
_symmetry_equiv_pos_as_xyz
'x, y, z'
'-x, -y, -z'

loop_
_atom_site_label
_atom_site_type_symbol
_atom_site_fract_x
_atom_site_fract_y
_atom_site_fract_z
_atom_site_U_iso_or_equiv
_atom_site_adp_type
_atom_site_occupancy
_atom_site_symmetry_multiplicity
_atom_site_calc_flag
_atom_site_refinement_flags
_atom_site_disorder_assembly
_atom_site_disorder_group
Re Re 0.28395(4) 0.63560(3) 0.26127(3) 0.03969(18) Uani 1 1 d . . .
Cl Cl 0.0331(3) 0.8279(3) 0.2903(3) 0.0877(14) Uani 1 1 d . . .
P1 P 0.4303(2) 0.7097(2) 0.35271(18) 0.0431(8) Uani 1 1 d . . .
P2 P 0.3403(2) 0.6733(2) 0.15158(19) 0.0475(9) Uani 1 1 d . . .
O2 O 0.2047(6) 0.6426(5) 0.3524(4) 0.051(2) Uani 1 1 d . . .
O1 O 0.1352(6) 0.6142(5) 0.2174(4) 0.047(2) Uani 1 1 d . . .
N1 N 0.3318(8) 0.5439(6) 0.2325(5) 0.051(3) Uani 1 1 d . . .
N2 N 0.2588(7) 0.7717(6) 0.2893(5) 0.043(2) Uani 1 1 d . . .
H2A H 0.1870 0.7692 0.2845 0.051 Uiso 1 1 calc R . .
C1 C 0.4072(10) 0.8167(8) 0.3852(8) 0.057(4) Uani 1 1 d . . .
H1A H 0.4264 0.8395 0.4381 0.068 Uiso 1 1 calc R . .
H1B H 0.4506 0.8498 0.3592 0.068 Uiso 1 1 calc R . .
C2 C 0.2877(9) 0.8195(8) 0.3700(7) 0.050(3) Uani 1 1 d . . .
H2B H 0.2447 0.7944 0.4021 0.061 Uiso 1 1 calc R . .
H2C H 0.2755 0.8765 0.3798 0.061 Uiso 1 1 calc R . .
C3 C 0.3008(10) 0.8209(8) 0.2403(8) 0.055(4) Uani 1 1 d . . .
H3A H 0.2626 0.8676 0.2463 0.066 Uiso 1 1 calc R . .
H3B H 0.3752 0.8426 0.2544 0.066 Uiso 1 1 calc R . .
C4 C 0.2897(10) 0.7694(8) 0.1616(7) 0.057(4) Uani 1 1 d . . .
H4A H 0.3285 0.7996 0.1313 0.068 Uiso 1 1 calc R . .
H4B H 0.2154 0.7576 0.1443 0.068 Uiso 1 1 calc R . .
C5 C 0.3810(10) 0.4708(8) 0.2064(8) 0.053(4) Uani 1 1 d . . .
C6 C 0.4414(12) 0.4436(9) 0.2525(8) 0.068(4) Uani 1 1 d . . .
H6A H 0.4531 0.4747 0.3023 0.082 Uiso 1 1 calc R . .
C7 C 0.4852(14) 0.3720(11) 0.2276(10) 0.091(6) Uani 1 1 d . . .
H7A H 0.5285 0.3565 0.2598 0.109 Uiso 1 1 calc R . .
C8 C 0.4644(15) 0.3226(12) 0.1541(11) 0.097(6) Uani 1 1 d . . .
H8A H 0.4873 0.2712 0.1374 0.117 Uiso 1 1 calc R . .
C9 C 0.4090(14) 0.3523(11) 0.1068(10) 0.094(6) Uani 1 1 d . . .
H9A H 0.4002 0.3229 0.0564 0.113 Uiso 1 1 calc R . .
C10 C 0.3660(13) 0.4250(10) 0.1325(9) 0.074(4) Uani 1 1 d . . .
H10A H 0.3268 0.4429 0.0997 0.088 Uiso 1 1 calc R . .
C12 C 0.0953(10) 0.6239(9) 0.3435(8) 0.066(4) Uani 1 1 d . . .
H12A H 0.0642 0.6746 0.3592 0.079 Uiso 1 1 calc R . .
H12B H 0.0695 0.5891 0.3741 0.079 Uiso 1 1 calc R . .
C11 C 0.0625(10) 0.5784(10) 0.2613(7) 0.062(4) Uani 1 1 d . . .
H11A H 0.0658 0.5196 0.2507 0.074 Uiso 1 1 calc R . .
H11B H -0.0097 0.5850 0.2499 0.074 Uiso 1 1 calc R . .
C1A C 0.5682(9) 0.7125(9) 0.3279(7) 0.050(3) Uani 1 1 d . . .
C2A C 0.5997(9) 0.6470(8) 0.2788(7) 0.050(3) Uani 1 1 d . . .
H2AA H 0.5498 0.6007 0.2554 0.060 Uiso 1 1 calc R . .
C3A C 0.7053(11) 0.6471(10) 0.2624(8) 0.068(4) Uani 1 1 d . . .
H3AA H 0.7263 0.6003 0.2296 0.082 Uiso 1 1 calc R . .
C4A C 0.7763(12) 0.7134(13) 0.2931(10) 0.079(5) Uani 1 1 d . . .
H4AA H 0.8466 0.7131 0.2804 0.094 Uiso 1 1 calc R . .
C5A C 0.7488(11) 0.7831(11) 0.3437(10) 0.080(5) Uani 1 1 d . . .
H5AA H 0.8009 0.8282 0.3659 0.096 Uiso 1 1 calc R . .
C6A C 0.6434(10) 0.7865(10) 0.3617(10) 0.081(5) Uani 1 1 d . . .
H6AA H 0.6226 0.8339 0.3938 0.097 Uiso 1 1 calc R . .
C1B C 0.4341(9) 0.6750(9) 0.4346(7) 0.047(3) Uani 1 1 d . . .
C2B C 0.3834(10) 0.5976(10) 0.4341(8) 0.066(4) Uani 1 1 d . . .
H2BA H 0.3439 0.5638 0.3915 0.080 Uiso 1 1 calc R . .
C3B C 0.3904(12) 0.5687(12) 0.4973(10) 0.086(6) Uani 1 1 d . . .
H3BA H 0.3583 0.5155 0.4954 0.103 Uiso 1 1 calc R . .
C4B C 0.4427(14) 0.6180(15) 0.5582(10) 0.092(6) Uani 1 1 d . . .
H4BA H 0.4475 0.5990 0.5996 0.111 Uiso 1 1 calc R . .
C5B C 0.4910(13) 0.6974(15) 0.5627(9) 0.091(6) Uani 1 1 d . . .
H5BA H 0.5259 0.7316 0.6071 0.109 Uiso 1 1 calc R . .
C6B C 0.4875(10) 0.7270(10) 0.4997(8) 0.069(4) Uani 1 1 d . . .
H6BA H 0.5203 0.7801 0.5021 0.083 Uiso 1 1 calc R . .
C1C C 0.4810(11) 0.6863(13) 0.1320(8) 0.074(5) Uani 1 1 d . . .
C2C C 0.5414(14) 0.7677(13) 0.1547(10) 0.104(7) Uani 1 1 d . . .
H2CA H 0.5104 0.8137 0.1793 0.125 Uiso 1 1 calc R . .
C3C C 0.6482(17) 0.776(2) 0.1388(17) 0.174(16) Uani 1 1 d . . .
H3CA H 0.6883 0.8286 0.1516 0.209 Uiso 1 1 calc R . .
C4C C 0.6940(18) 0.711(3) 0.1060(16) 0.18(2) Uani 1 1 d . . .
H4CA H 0.7669 0.7183 0.1004 0.222 Uiso 1 1 calc R . .
C5C C 0.6328(18) 0.6258(19) 0.0779(11) 0.132(10) Uani 1 1 d . . .
H5CA H 0.6646 0.5813 0.0507 0.158 Uiso 1 1 calc R . .
C6C C 0.5229(11) 0.6145(12) 0.0939(9) 0.077(5) Uani 1 1 d . . .
H6CA H 0.4814 0.5623 0.0799 0.092 Uiso 1 1 calc R . .
C1D C 0.2794(10) 0.6062(9) 0.0607(7) 0.053(4) Uani 1 1 d . . .
C2D C 0.1942(11) 0.5464(9) 0.0521(7) 0.058(4) Uani 1 1 d . . .
H2DA H 0.1657 0.5359 0.0942 0.069 Uiso 1 1 calc R . .
C3D C 0.1492(11) 0.5016(10) -0.0157(9) 0.067(4) Uani 1 1 d . . .
H3DA H 0.0933 0.4587 -0.0197 0.081 Uiso 1 1 calc R . .
C4D C 0.1854(13) 0.5188(11) -0.0796(9) 0.086(5) Uani 1 1 d . . .
H4DA H 0.1536 0.4882 -0.1261 0.103 Uiso 1 1 calc R . .
C5D C 0.2683(13) 0.5811(11) -0.0735(8) 0.078(5) Uani 1 1 d . . .
H5DA H 0.2919 0.5937 -0.1160 0.094 Uiso 1 1 calc R . .
C6D C 0.3172(11) 0.6253(9) -0.0050(7) 0.064(4) Uani 1 1 d . . .
H6DA H 0.3743 0.6671 -0.0011 0.077 Uiso 1 1 calc R . .
Re' Re -0.19729(4) 0.16323(4) 0.25863(3) 0.04538(19) Uani 1 1 d . . .
Cl' Cl -0.4822(4) 0.0266(4) 0.3766(4) 0.152(3) Uani 1 1 d . . .
P1' P -0.0819(3) 0.0588(2) 0.24420(18) 0.0484(9) Uani 1 1 d . . .
P2' P -0.1195(3) 0.2732(2) 0.36670(19) 0.0531(10) Uani 1 1 d . . .
O2' O -0.3006(9) 0.0668(6) 0.1999(5) 0.076(3) Uani 1 1 d . . .
O1' O -0.3288(6) 0.2126(6) 0.2845(5) 0.066(3) Uani 1 1 d . . .
N1' N -0.1296(8) 0.2118(7) 0.1998(6) 0.066(4) Uani 1 1 d . . .
N2' N -0.2468(7) 0.1092(6) 0.3541(6) 0.047(3) Uani 1 1 d . . .
H2'A H -0.3159 0.0851 0.3428 0.056 Uiso 1 1 calc R . .
C1' C -0.1363(16) 0.0015(10) 0.3059(8) 0.087(5) Uani 1 1 d . . .
H1'A H -0.1834 -0.0477 0.2767 0.105 Uiso 1 1 calc R . .
H1'B H -0.0786 -0.0169 0.3279 0.105 Uiso 1 1 calc R . .
C2' C -0.189(2) 0.044(2) 0.3590(18) 0.26(2) Uani 1 1 d . . .
H2'B H -0.1379 0.0679 0.4015 0.311 Uiso 1 1 calc R . .
H2'C H -0.2393 0.0029 0.3725 0.311 Uiso 1 1 calc R . .
C3' C -0.2448(17) 0.1716(18) 0.4269(9) 0.171(14) Uani 1 1 d . . .
H3'A H -0.3165 0.1844 0.4341 0.206 Uiso 1 1 calc R . .
H3'B H -0.2286 0.1454 0.4643 0.206 Uiso 1 1 calc R . .
C4' C -0.1783(18) 0.2453(11) 0.4426(9) 0.097(6) Uani 1 1 d . . .
H4'A H -0.1215 0.2442 0.4771 0.117 Uiso 1 1 calc R . .
H4'B H -0.2176 0.2890 0.4684 0.117 Uiso 1 1 calc R . .
C5' C -0.0773(14) 0.2475(9) 0.1534(9) 0.099(6) Uiso 1 1 d G . .
C6' C 0.0258(14) 0.2876(12) 0.1759(9) 0.183(11) Uiso 1 1 d G . .
C7' C 0.0795(11) 0.3342(12) 0.1344(13) 0.284(19) Uiso 1 1 d G . .
C8' C 0.0301(18) 0.3408(11) 0.0704(12) 0.167(10) Uiso 1 1 d G . .
C9' C -0.0731(18) 0.3008(12) 0.0480(8) 0.192(11) Uiso 1 1 d G . .
C10' C -0.1268(11) 0.2541(10) 0.0895(10) 0.148(9) Uiso 1 1 d G . .
C12' C -0.4024(14) 0.0879(17) 0.1957(11) 0.124(9) Uani 1 1 d . . .
H12C H -0.4226 0.0801 0.1438 0.149 Uiso 1 1 calc R . .
H12D H -0.4522 0.0498 0.2129 0.149 Uiso 1 1 calc R . .
C11' C -0.4127(16) 0.1689(14) 0.2366(19) 0.158(12) Uani 1 1 d . . .
H11C H -0.4249 0.1995 0.2018 0.190 Uiso 1 1 calc R . .
H11D H -0.4754 0.1668 0.2650 0.190 Uiso 1 1 calc R . .
C1E C -0.0932(10) -0.0167(8) 0.1527(8) 0.053(4) Uani 1 1 d . . .
C2E C -0.0670(13) -0.0900(11) 0.1448(10) 0.084(5) Uani 1 1 d . . .
H2EA H -0.0463 -0.1036 0.1868 0.101 Uiso 1 1 calc R . .
C3E C -0.0694(17) -0.1504(13) 0.0726(12) 0.109(7) Uani 1 1 d . . .
H3EA H -0.0514 -0.2029 0.0665 0.131 Uiso 1 1 calc R . .
C4E C -0.0994(17) -0.1261(15) 0.0147(11) 0.121(7) Uani 1 1 d . . .
H4EA H -0.1003 -0.1630 -0.0330 0.145 Uiso 1 1 calc R . .
C5E C -0.128(2) -0.0515(14) 0.0218(11) 0.155(11) Uani 1 1 d . . .
H5EA H -0.1480 -0.0364 -0.0196 0.186 Uiso 1 1 calc R . .
C6E C -0.1271(18) -0.0002(12) 0.0903(9) 0.113(7) Uani 1 1 d . . .
H6EA H -0.1510 0.0503 0.0960 0.136 Uiso 1 1 calc R . .
C1F C 0.0638(12) 0.0838(10) 0.2626(9) 0.074(5) Uani 1 1 d . . .
C2F C 0.1156(17) 0.125(2) 0.2138(13) 0.208(16) Uani 1 1 d . . .
H2FA H 0.0783 0.1403 0.1786 0.250 Uiso 1 1 calc R . .
C3F C 0.229(2) 0.140(2) 0.2227(17) 0.224(19) Uani 1 1 d . . .
H3FA H 0.2709 0.1677 0.1948 0.269 Uiso 1 1 calc R . .
C4F C 0.276(2) 0.109(3) 0.2784(19) 0.21(2) Uani 1 1 d . . .
H4FA H 0.3494 0.1141 0.2831 0.247 Uiso 1 1 calc R . .
C5F C 0.2226(19) 0.0754(15) 0.3207(16) 0.137(10) Uani 1 1 d . . .
H5FA H 0.2583 0.0604 0.3571 0.164 Uiso 1 1 calc R . .
C6F C 0.1146(14) 0.0604(12) 0.3148(11) 0.103(7) Uani 1 1 d . . .
H6FA H 0.0766 0.0348 0.3459 0.123 Uiso 1 1 calc R . .
C1G C -0.1536(9) 0.3740(8) 0.3708(7) 0.046(3) Uani 1 1 d . . .
C2G C -0.1232(11) 0.4413(11) 0.4340(8) 0.071(4) Uani 1 1 d . . .
H2GA H -0.0876 0.4331 0.4741 0.085 Uiso 1 1 calc R . .
C3G C -0.1450(13) 0.5217(11) 0.4390(9) 0.081(5) Uani 1 1 d . . .
H3GA H -0.1250 0.5652 0.4823 0.098 Uiso 1 1 calc R . .
C4G C -0.1934(12) 0.5350(10) 0.3827(10) 0.075(5) Uani 1 1 d . . .
H4GA H -0.2074 0.5879 0.3854 0.090 Uiso 1 1 calc R . .
C5G C -0.2238(13) 0.4681(11) 0.3178(10) 0.085(5) Uani 1 1 d . . .
H5GA H -0.2569 0.4768 0.2769 0.102 Uiso 1 1 calc R . .
C6G C -0.2045(11) 0.3902(10) 0.3152(8) 0.068(4) Uani 1 1 d . . .
H6GA H -0.2278 0.3464 0.2726 0.081 Uiso 1 1 calc R . .
C1H C 0.0290(8) 0.3022(9) 0.3841(8) 0.091(5) Uiso 1 1 d G . .
C2H C 0.0939(13) 0.2630(8) 0.4183(8) 0.185(11) Uiso 1 1 d G . .
C3H C 0.2036(12) 0.2852(10) 0.4223(8) 0.120(7) Uiso 1 1 d G . .
C4H C 0.2485(8) 0.3466(11) 0.3920(9) 0.148(9) Uiso 1 1 d G . .
C5H C 0.1836(13) 0.3858(9) 0.3578(9) 0.199(12) Uiso 1 1 d G . .
C6H C 0.0739(12) 0.3636(9) 0.3539(8) 0.111(6) Uiso 1 1 d G . .
OW1 O 0.0003(8) 0.6793(7) 0.1369(6) 0.094(3) Uiso 1 1 d . . .
OW3 O -0.6359(10) 0.0260(8) 0.5009(7) 0.117(4) Uiso 1 1 d . . .
OW2 O 0.0183(12) 0.8751(9) 0.4590(9) 0.147(5) Uiso 1 1 d . . .
OW4 O -0.1474(11) -0.0344(9) 0.5091(9) 0.144(5) Uiso 1 1 d . . .

loop_
_atom_site_aniso_label
_atom_site_aniso_U_11
_atom_site_aniso_U_22
_atom_site_aniso_U_33
_atom_site_aniso_U_23
_atom_site_aniso_U_13
_atom_site_aniso_U_12
Re 0.0339(3) 0.0518(4) 0.0342(3) 0.0149(3) 0.0042(2) 0.0046(2)
Cl 0.050(2) 0.099(3) 0.123(4) 0.039(3) 0.014(2) 0.027(2)
P1 0.0343(17) 0.050(2) 0.0420(19) 0.0118(17) -0.0005(15) -0.0003(15)
P2 0.0374(18) 0.069(3) 0.040(2) 0.0276(19) 0.0039(15) -0.0002(17)
O2 0.032(5) 0.080(7) 0.039(5) 0.020(5) 0.005(4) -0.008(4)
O1 0.031(4) 0.070(6) 0.035(5) 0.009(4) 0.002(4) 0.007(4)
N1 0.061(7) 0.051(7) 0.032(6) 0.009(5) -0.003(5) -0.013(6)
N2 0.033(5) 0.049(7) 0.048(6) 0.016(5) 0.001(5) 0.010(5)
C1 0.053(8) 0.054(9) 0.059(9) 0.012(7) -0.008(7) 0.006(7)
C2 0.050(8) 0.060(9) 0.039(8) 0.004(7) 0.005(6) 0.023(7)
C3 0.053(8) 0.052(9) 0.068(10) 0.032(8) 0.001(7) 0.008(7)
C4 0.056(8) 0.075(10) 0.048(9) 0.038(8) -0.001(7) -0.003(7)
C5 0.055(8) 0.047(9) 0.051(9) 0.004(7) 0.011(7) 0.008(7)
C6 0.100(12) 0.071(11) 0.039(8) 0.012(8) 0.001(8) 0.042(9)
C7 0.125(15) 0.100(15) 0.059(11) 0.023(11) 0.005(11) 0.054(12)
C8 0.122(15) 0.110(15) 0.096(15) 0.060(13) 0.037(12) 0.072(13)
C9 0.126(15) 0.092(14) 0.067(12) 0.015(11) 0.012(11) 0.045(12)
C10 0.099(12) 0.068(11) 0.061(11) 0.020(9) 0.001(9) 0.035(10)
C12 0.054(9) 0.085(11) 0.060(10) 0.026(9) 0.020(7) 0.000(8)
C11 0.038(7) 0.093(12) 0.050(9) 0.019(8) 0.002(7) -0.001(7)
C1A 0.038(7) 0.073(10) 0.036(7) 0.017(7) -0.005(6) -0.003(7)
C2A 0.041(7) 0.055(9) 0.050(9) 0.009(7) 0.013(6) 0.005(7)
C3A 0.039(8) 0.089(12) 0.069(11) 0.013(9) 0.002(8) 0.006(8)
C4A 0.046(9) 0.130(17) 0.086(13) 0.066(13) 0.009(9) 0.028(11)
C5A 0.041(9) 0.089(13) 0.102(14) 0.027(11) -0.010(9) -0.012(9)
C6A 0.036(8) 0.088(12) 0.112(14) 0.026(11) 0.010(8) -0.004(8)
C1B 0.030(6) 0.064(9) 0.054(9) 0.027(8) 0.008(6) 0.012(6)
C2B 0.040(8) 0.101(13) 0.067(10) 0.040(10) -0.004(7) 0.011(8)
C3B 0.054(10) 0.128(16) 0.098(14) 0.073(13) -0.004(10) -0.001(10)
C4B 0.067(12) 0.16(2) 0.066(12) 0.057(14) -0.006(10) 0.027(12)
C5B 0.074(12) 0.15(2) 0.049(10) 0.030(12) -0.006(9) 0.027(12)
C6B 0.048(8) 0.099(13) 0.060(10) 0.023(10) -0.007(8) 0.014(8)
C1C 0.056(9) 0.133(16) 0.036(8) 0.031(10) 0.008(7) 0.014(10)
C2C 0.086(13) 0.127(17) 0.078(13) 0.023(12) -0.019(10) -0.034(12)
C3C 0.038(14) 0.30(4) 0.18(3) 0.09(3) 0.029(14) -0.024(17)
C4C 0.041(14) 0.42(6) 0.12(2) 0.17(3) -0.027(14) -0.04(2)
C5C 0.099(16) 0.28(3) 0.069(13) 0.086(18) 0.035(12) 0.116(19)
C6C 0.050(9) 0.131(16) 0.069(11) 0.055(11) 0.018(8) 0.024(10)
C1D 0.040(7) 0.082(11) 0.041(8) 0.021(8) 0.010(6) 0.011(7)
C2D 0.058(9) 0.076(11) 0.034(8) 0.013(7) 0.001(7) 0.004(8)
C3D 0.050(9) 0.082(12) 0.071(11) 0.020(10) 0.011(8) 0.019(8)
C4D 0.080(12) 0.102(15) 0.055(11) -0.004(10) -0.011(9) 0.007(11)
C5D 0.086(12) 0.112(15) 0.036(9) 0.024(9) -0.004(8) 0.012(11)
C6D 0.059(9) 0.089(12) 0.044(9) 0.021(8) 0.008(7) 0.007(8)
Re' 0.0391(3) 0.0666(4) 0.0342(3) 0.0215(3) 0.0017(2) 0.0063(3)
Cl' 0.082(3) 0.212(7) 0.206(7) 0.153(6) 0.014(4) -0.021(4)
P1' 0.0421(19) 0.064(2) 0.038(2) 0.0151(18) 0.0044(15) 0.0037(17)
P2' 0.052(2) 0.071(3) 0.036(2) 0.0099(18) -0.0010(16) 0.0229(19)
O2' 0.093(8) 0.078(7) 0.048(6) 0.017(5) -0.030(6) -0.012(6)
O1' 0.027(5) 0.107(8) 0.083(7) 0.057(7) -0.002(5) 0.009(5)
N1' 0.069(7) 0.084(9) 0.051(7) 0.053(7) 0.002(6) -0.039(6)
N2' 0.031(5) 0.063(7) 0.057(7) 0.039(6) 0.008(5) -0.005(5)
C1' 0.154(16) 0.071(12) 0.056(10) 0.040(9) 0.034(11) 0.032(11)
C2' 0.34(4) 0.35(4) 0.31(4) 0.30(4) 0.28(3) 0.31(4)
C3' 0.145(18) 0.28(3) 0.032(10) 0.035(15) 0.000(11) -0.13(2)
C4' 0.19(2) 0.073(12) 0.053(10) 0.031(10) 0.043(12) 0.056(13)
C12' 0.056(12) 0.22(3) 0.079(14) 0.023(17) -0.009(10) 0.015(15)
C11' 0.079(15) 0.087(17) 0.33(4) 0.09(2) -0.02(2) 0.029(14)
C1E 0.059(9) 0.042(9) 0.058(9) 0.009(7) 0.011(7) 0.015(7)
C2E 0.104(13) 0.075(13) 0.070(12) 0.014(10) 0.016(10) 0.018(11)
C3E 0.148(18) 0.087(15) 0.086(15) 0.014(13) -0.007(14) 0.025(13)
C4E 0.150(19) 0.12(2) 0.062(14) -0.012(13) -0.009(13) 0.020(16)
C5E 0.31(3) 0.093(17) 0.059(13) -0.003(12) -0.034(17) 0.09(2)
C6E 0.21(2) 0.093(15) 0.046(11) 0.013(11) 0.016(13) 0.057(14)
C1F 0.057(9) 0.088(12) 0.053(10) -0.012(9) 0.018(8) 0.000(9)
C2F 0.091(16) 0.38(4) 0.106(19) 0.05(2) 0.039(14) -0.08(2)
C3F 0.09(2) 0.41(5) 0.12(2) 0.04(3) 0.038(17) -0.08(3)
C4F 0.057(16) 0.34(5) 0.13(3) -0.04(3) 0.009(16) -0.03(2)
C5F 0.084(17) 0.14(2) 0.18(3) 0.019(19) -0.012(17) 0.061(16)
C6F 0.059(11) 0.129(17) 0.116(17) 0.034(13) -0.038(11) 0.013(11)
C1G 0.036(7) 0.069(10) 0.035(7) 0.017(7) 0.006(6) 0.009(7)
C2G 0.055(9) 0.106(14) 0.060(10) 0.034(10) -0.005(8) 0.019(9)
C3G 0.098(13) 0.094(14) 0.059(11) 0.023(10) 0.002(9) 0.040(11)
C4G 0.088(12) 0.063(11) 0.076(12) 0.022(10) 0.002(10) 0.012(9)
C5G 0.109(14) 0.071(12) 0.086(13) 0.035(11) -0.015(11) 0.029(11)
C6G 0.060(9) 0.090(13) 0.060(10) 0.031(9) 0.002(8) 0.016(9)

loop_
_atom_type_symbol
_atom_type_description
_atom_type_scat_dispersion_real
_atom_type_scat_dispersion_imag
_atom_type_scat_source
C C 0.0033 0.0016 'International Tables Vol C Tables 4.2.6.8 and 6.1.1.4'
H H 0.0000 0.0000 'International Tables Vol C Tables 4.2.6.8 and 6.1.1.4'
N N 0.0061 0.0033 'International Tables Vol C Tables 4.2.6.8 and 6.1.1.4'
O O 0.0106 0.0060 'International Tables Vol C Tables 4.2.6.8 and 6.1.1.4'
P P 0.1023 0.0942 'International Tables Vol C Tables 4.2.6.8 and 6.1.1.4'
Cl Cl 0.1484 0.1585 'International Tables Vol C Tables 4.2.6.8 and 6.1.1.4'
Re Re -1.0185 7.2310 'International Tables Vol C Tables 4.2.6.8 and 6.1.1.4'

loop_
_geom_angle_atom_site_label_1
_geom_angle_atom_site_label_2
_geom_angle_atom_site_label_3
_geom_angle
_geom_angle_site_symmetry_1
_geom_angle_site_symmetry_3
_geom_angle_publ_flag
N1 Re O2 110.6(4) . . ?
N1 Re O1 106.6(4) . . ?
O2 Re O1 80.1(3) . . ?
N1 Re N2 165.5(4) . . ?
O2 Re N2 81.5(3) . . ?
O1 Re N2 83.0(3) . . ?
N1 Re P2 92.3(3) . . ?
O2 Re P2 156.3(3) . . ?
O1 Re P2 87.6(2) . . ?
N2 Re P2 77.0(3) . . ?
N1 Re P1 96.6(3) . . ?
O2 Re P1 82.3(2) . . ?
O1 Re P1 154.7(2) . . ?
N2 Re P1 76.4(2) . . ?
P2 Re P1 101.86(11) . . ?
C1B P1 C1 105.9(6) . . ?
C1B P1 C1A 101.5(5) . . ?
C1 P1 C1A 106.6(6) . . ?
C1B P1 Re 114.4(4) . . ?
C1 P1 Re 106.0(4) . . ?
C1A P1 Re 121.4(4) . . ?
C4 P2 C1C 109.4(8) . . ?
C4 P2 C1D 103.1(6) . . ?
C1C P2 C1D 101.4(6) . . ?
C4 P2 Re 103.5(4) . . ?
C1C P2 Re 120.7(5) . . ?
C1D P2 Re 117.3(4) . . ?
C12 O2 Re 117.3(7) . . ?
C11 O1 Re 111.2(7) . . ?
C5 N1 Re 174.6(9) . . ?
C3 N2 C2 110.7(10) . . ?
C3 N2 Re 118.9(8) . . ?
C2 N2 Re 112.6(7) . . ?
C2 C1 P1 108.8(9) . . ?
N2 C2 C1 107.4(9) . . ?
C4 C3 N2 110.8(10) . . ?
C3 C4 P2 110.4(9) . . ?
C6 C5 C10 118.2(13) . . ?
C6 C5 N1 122.5(13) . . ?
C10 C5 N1 119.2(13) . . ?
C5 C6 C7 122.2(14) . . ?
C6 C7 C8 119.7(16) . . ?
C9 C8 C7 117.8(17) . . ?
C8 C9 C10 121.5(17) . . ?
C5 C10 C9 120.2(15) . . ?
O2 C12 C11 109.3(10) . . ?
O1 C11 C12 107.4(10) . . ?
C2A C1A C6A 120.3(12) . . ?
C2A C1A P1 120.6(10) . . ?
C6A C1A P1 119.1(11) . . ?
C1A C2A C3A 120.9(13) . . ?
C4A C3A C2A 120.3(15) . . ?
C3A C4A C5A 121.5(15) . . ?
C4A C5A C6A 120.5(15) . . ?
C5A C6A C1A 116.4(15) . . ?
C2B C1B C6B 118.9(13) . . ?
C2B C1B P1 121.3(11) . . ?
C6B C1B P1 119.8(11) . . ?
C1B C2B C3B 121.4(15) . . ?
C4B C3B C2B 119.0(17) . . ?
C3B C4B C5B 121.8(17) . . ?
C4B C5B C6B 120.2(17) . . ?
C1B C6B C5B 118.6(16) . . ?
C6C C1C C2C 123.8(15) . . ?
C6C C1C P2 117.2(13) . . ?
C2C C1C P2 119.0(14) . . ?
C3C C2C C1C 118(2) . . ?
C4C C3C C2C 122(3) . . ?
C3C C4C C5C 122(2) . . ?
C6C C5C C4C 118(2) . . ?
C1C C6C C5C 116.6(19) . . ?
C2D C1D C6D 117.8(12) . . ?
C2D C1D P2 124.2(10) . . ?
C6D C1D P2 117.6(10) . . ?
C3D C2D C1D 122.0(13) . . ?
C2D C3D C4D 120.7(15) . . ?
C5D C4D C3D 119.4(15) . . ?
C4D C5D C6D 120.5(15) . . ?
C5D C6D C1D 119.5(14) . . ?
N1' Re' O1' 108.2(5) . . ?
N1' Re' O2' 110.2(5) . . ?
O1' Re' O2' 82.1(5) . . ?
N1' Re' N2' 165.5(4) . . ?
O1' Re' N2' 80.5(3) . . ?
O2' Re' N2' 82.1(4) . . ?
N1' Re' P2' 91.2(4) . . ?
O1' Re' P2' 83.9(3) . . ?
O2' Re' P2' 157.3(3) . . ?
N2' Re' P2' 78.0(3) . . ?
N1' Re' P1' 94.7(4) . . ?
O1' Re' P1' 155.9(3) . . ?
O2' Re' P1' 82.7(3) . . ?
N2' Re' P1' 78.9(3) . . ?
P2' Re' P1' 103.88(12) . . ?
C1' P1' C1E 105.1(7) . . ?
C1' P1' C1F 108.8(9) . . ?
C1E P1' C1F 101.6(6) . . ?
C1' P1' Re' 102.2(6) . . ?
C1E P1' Re' 114.4(5) . . ?
C1F P1' Re' 123.5(6) . . ?
C4' P2' C1G 106.7(6) . . ?
C4' P2' C1H 111.0(9) . . ?
C1G P2' C1H 99.3(6) . . ?
C4' P2' Re' 104.0(7) . . ?
C1G P2' Re' 113.8(4) . . ?
C1H P2' Re' 121.3(4) . . ?
C12' O2' Re' 111.6(12) . . ?
C11' O1' Re' 111.4(13) . . ?
C5' N1' Re' 178.7(12) . . ?
C2' N2' C3' 110.6(19) . . ?
C2' N2' Re' 113.2(9) . . ?
C3' N2' Re' 114.2(10) . . ?
C2' C1' P1' 114.2(14) . . ?
C1' C2' N2' 125.2(19) . . ?
C4' C3' N2' 120.6(14) . . ?
C3' C4' P2' 117.5(13) . . ?
N1' C5' C6' 117.4(16) . . ?
N1' C5' C10' 122.1(16) . . ?
C6' C5' C10' 120.0 . . ?
C7' C6' C5' 120.0 . . ?
C8' C7' C6' 120.0 . . ?
C7' C8' C9' 120.0 . . ?
C10' C9' C8' 120.0 . . ?
C9' C10' C5' 120.0 . . ?
C11' C12' O2' 115.1(17) . . ?
O1' C11' C12' 116.4(17) . . ?
C2E C1E C6E 117.6(16) . . ?
C2E C1E P1' 119.7(13) . . ?
C6E C1E P1' 122.7(12) . . ?
C1E C2E C3E 121.5(17) . . ?
C4E C3E C2E 115.8(19) . . ?
C3E C4E C5E 123(2) . . ?
C6E C5E C4E 117(2) . . ?
C5E C6E C1E 124.2(18) . . ?
C6F C1F C2F 124.4(18) . . ?
C6F C1F P1' 122.0(14) . . ?
C2F C1F P1' 113.5(15) . . ?
C1F C2F C3F 115(3) . . ?
C2F C3F C4F 116(3) . . ?
C5F C4F C3F 124(3) . . ?
C4F C5F C6F 122(3) . . ?
C1F C6F C5F 118(2) . . ?
C6G C1G C2G 116.0(14) . . ?
C6G C1G P2' 124.2(12) . . ?
C2G C1G P2' 119.8(10) . . ?
C1G C2G C3G 122.0(14) . . ?
C4G C3G C2G 120.0(17) . . ?
C3G C4G C5G 119.1(16) . . ?
C6G C5G C4G 119.8(15) . . ?
C1G C6G C5G 123.1(16) . . ?
C2H C1H C6H 120.0 . . ?
C2H C1H P2' 125.2(10) . . ?
C6H C1H P2' 114.5(10) . . ?
C1H C2H C3H 120.0 . . ?
C4H C3H C2H 120.0 . . ?
C3H C4H C5H 120.0 . . ?
C6H C5H C4H 120.0 . . ?
C5H C6H C1H 120.0 . . ?

loop_
_geom_bond_atom_site_label_1
_geom_bond_atom_site_label_2
_geom_bond_distance
_geom_bond_site_symmetry_2
_geom_bond_publ_flag
Re N1 1.700(11) . ?
Re O2 1.984(7) . ?
Re O1 1.996(7) . ?
Re N2 2.293(9) . ?
Re P2 2.423(3) . ?
Re P1 2.448(3) . ?
P1 C1B 1.806(13) . ?
P1 C1 1.812(13) . ?
P1 C1A 1.821(12) . ?
P2 C4 1.803(14) . ?
P2 C1C 1.831(15) . ?
P2 C1D 1.843(14) . ?
O2 C12 1.381(14) . ?
O1 C11 1.439(13) . ?
N1 C5 1.433(16) . ?
N2 C3 1.476(14) . ?
N2 C2 1.510(14) . ?
C1 C2 1.553(16) . ?
C3 C4 1.475(17) . ?
C5 C6 1.368(17) . ?
C5 C10 1.376(18) . ?
C6 C7 1.373(19) . ?
C7 C8 1.39(2) . ?
C8 C9 1.38(2) . ?
C9 C10 1.38(2) . ?
C12 C11 1.533(17) . ?
C1A C2A 1.338(17) . ?
C1A C6A 1.443(18) . ?
C2A C3A 1.385(16) . ?
C3A C4A 1.32(2) . ?
C4A C5A 1.38(2) . ?
C5A C6A 1.394(19) . ?
C1B C2B 1.381(17) . ?
C1B C6B 1.384(18) . ?
C2B C3B 1.418(19) . ?
C3B C4B 1.31(2) . ?
C4B C5B 1.38(2) . ?
C5B C6B 1.42(2) . ?
C1C C6C 1.41(2) . ?
C1C C2C 1.43(2) . ?
C2C C3C 1.39(2) . ?
C3C C4C 1.32(5) . ?
C4C C5C 1.48(4) . ?
C5C C6C 1.43(2) . ?
C1D C2D 1.352(17) . ?
C1D C6D 1.439(16) . ?
C2D C3D 1.351(18) . ?
C3D C4D 1.39(2) . ?
C4D C5D 1.36(2) . ?
C5D C6D 1.375(18) . ?
Re' N1' 1.736(8) . ?
Re' O1' 1.983(9) . ?
Re' O2' 1.984(9) . ?
Re' N2' 2.304(9) . ?
Re' P2' 2.410(4) . ?
Re' P1' 2.421(4) . ?
P1' C1' 1.810(14) . ?
P1' C1E 1.812(14) . ?
P1' C1F 1.847(15) . ?
P2' C4' 1.775(15) . ?
P2' C1G 1.812(14) . ?
P2' C1H 1.884(11) . ?
O2' C12' 1.402(19) . ?
O1' C11' 1.36(2) . ?
N1' C5' 1.338(14) . ?
N2' C2' 1.449(19) . ?
N2' C3' 1.46(2) . ?
C1' C2' 1.30(2) . ?
C3' C4' 1.36(2) . ?
C5' C6' 1.3900 . ?
C5' C10' 1.3900 . ?
C6' C7' 1.3900 . ?
C7' C8' 1.3900 . ?
C8' C9' 1.3900 . ?
C9' C10' 1.3900 . ?
C12' C11' 1.39(3) . ?
C1E C2E 1.304(18) . ?
C1E C6E 1.36(2) . ?
C2E C3E 1.44(2) . ?
C3E C4E 1.34(2) . ?
C4E C5E 1.34(3) . ?
C5E C6E 1.33(2) . ?
C1F C6F 1.35(2) . ?
C1F C2F 1.42(3) . ?
C2F C3F 1.43(3) . ?
C3F C4F 1.45(5) . ?
C4F C5F 1.26(4) . ?
C5F C6F 1.36(2) . ?
C1G C6G 1.336(17) . ?
C1G C2G 1.393(18) . ?
C2G C3G 1.41(2) . ?
C3G C4G 1.309(19) . ?
C4G C5G 1.41(2) . ?
C5G C6G 1.371(19) . ?
C1H C2H 1.3900 . ?
C1H C6H 1.3900 . ?
C2H C3H 1.3900 . ?
C3H C4H 1.3900 . ?
C4H C5H 1.3900 . ?
C5H C6H 1.3900 . ?
